data_7025885
loop_
_publ_author_name
'Wang, Jiao'
'Pan, Yingli'
'Chen, Jiangfang'
'Gu, Jiansheng'
'Zhang, Yong'
'Jia, Dingxian'

_publ_section_title
;
 Investigating metal size effects in the Ln/As/Se/amine (Ln = lanthanide
 excluding Pm, amine = en, dien, en+trien) systems: solvothermal syntheses
 and characterizations of lanthanide selenidoarsenates.
;
_journal_issue 30
_journal_name_full 'Dalton transactions (Cambridge, England : 2003)'
_journal_page_first 7066
_journal_page_last 7072
_journal_paper_doi 10.1039/c0dt00040j
_journal_volume 39
_journal_year 2010
_chemical_formula_moiety 'C6 H26 As N6 Nd O Se4'
_chemical_formula_sum 'C6 H26 As N6 Nd O Se4'
_chemical_formula_weight 733.33
_chemical_name_systematic
;
?
;
_space_group_IT_number 62
_symmetry_cell_setting orthorhombic
_symmetry_Int_Tables_number 62
_symmetry_space_group_name_Hall '-P 2ac 2n'
_symmetry_space_group_name_H-M 'P n m a'
_atom_sites_solution_hydrogens geom
_atom_sites_solution_primary direct
_atom_sites_solution_secondary difmap
_audit_creation_method SHELXL-97
_cell_angle_alpha 90.00
_cell_angle_beta 90.00
_cell_angle_gamma 90.00
_cell_formula_units_Z 4
_cell_length_a 9.4580(16)
_cell_length_b 13.545(3)
_cell_length_c 14.948(3)
_cell_measurement_reflns_used 6749
_cell_measurement_temperature 223(2)
_cell_measurement_theta_max 25.3
_cell_measurement_theta_min 3.0
_cell_volume 1915.0(7)
_computing_cell_refinement CrystalClear
_computing_data_collection CrystalClear
_computing_data_reduction CrystalStructure
_computing_structure_refinement 'SHELXL-97 (Sheldrick, 1997)'
_computing_structure_solution 'SHELXS-97 (Sheldrick, 1990)'
_diffrn_ambient_temperature 223(2)
_diffrn_detector_area_resol_mean 7.31
_diffrn_measured_fraction_theta_full 0.998
_diffrn_measured_fraction_theta_max 0.998
_diffrn_measurement_device_type 'Rigaku Mercury'
_diffrn_measurement_method \w
_diffrn_radiation_monochromator graphite
_diffrn_radiation_source 'fine-focus sealed tube'
_diffrn_radiation_type MoK\a
_diffrn_radiation_wavelength 0.71073
_diffrn_reflns_av_R_equivalents 0.0988
_diffrn_reflns_av_sigmaI/netI 0.0858
_diffrn_reflns_limit_h_max 10
_diffrn_reflns_limit_h_min -11
_diffrn_reflns_limit_k_max 16
_diffrn_reflns_limit_k_min -15
_diffrn_reflns_limit_l_max 17
_diffrn_reflns_limit_l_min -17
_diffrn_reflns_number 16550
_diffrn_reflns_theta_full 24.99
_diffrn_reflns_theta_max 24.99
_diffrn_reflns_theta_min 3.01
_exptl_absorpt_coefficient_mu 12.030
_exptl_absorpt_correction_T_max 0.1229
_exptl_absorpt_correction_T_min 0.0434
_exptl_absorpt_correction_type multi-scan
_exptl_absorpt_process_details 'Jacobson, R. (1998) Private communication'
_exptl_crystal_colour red
_exptl_crystal_density_diffrn 2.543
_exptl_crystal_density_method 'not measured'
_exptl_crystal_description cube
_exptl_crystal_F_000 1364
_exptl_crystal_size_max 0.35
_exptl_crystal_size_mid 0.30
_exptl_crystal_size_min 0.30
_refine_diff_density_max 1.740
_refine_diff_density_min -1.460
_refine_diff_density_rms 0.382
_refine_ls_extinction_method none
_refine_ls_goodness_of_fit_ref 1.096
_refine_ls_hydrogen_treatment constr
_refine_ls_matrix_type full
_refine_ls_number_parameters 92
_refine_ls_number_reflns 1755
_refine_ls_number_restraints 3
_refine_ls_restrained_S_all 1.097
_refine_ls_R_factor_all 0.0547
_refine_ls_R_factor_gt 0.0385
_refine_ls_shift/su_max 0.000
_refine_ls_shift/su_mean 0.000
_refine_ls_structure_factor_coef Fsqd
_refine_ls_weighting_details 'calc w=1/[\s^2^(Fo^2^)+(0.0853P)^2^+0.0000P] where P=(Fo^2^+2Fc^2^)/3'
_refine_ls_weighting_scheme calc
_refine_ls_wR_factor_gt 0.0902
_refine_ls_wR_factor_ref 0.1204
_reflns_number_gt 1415
_reflns_number_total 1755
_reflns_threshold_expression >2sigma(I)
_cod_data_source_file c0dt00040j.txt
_cod_data_source_block complex_1c
_cod_original_cell_volume 1915.0(6)
_cod_database_code 7025885

loop_
_symmetry_equiv_pos_as_xyz
'x, y, z'
'-x+1/2, y+1/2, z+1/2'
'x, -y+1/2, z'
'-x+1/2, -y, z+1/2'
'-x, -y, -z'
'x-1/2, -y-1/2, -z-1/2'
'-x, y-1/2, -z'
'x-1/2, y, -z-1/2'

loop_
_atom_site_label
_atom_site_type_symbol
_atom_site_fract_x
_atom_site_fract_y
_atom_site_fract_z
_atom_site_U_iso_or_equiv
_atom_site_adp_type
_atom_site_occupancy
_atom_site_symmetry_multiplicity
_atom_site_calc_flag
_atom_site_refinement_flags
As1 As 0.71829(17) 0.2500 0.53952(11) 0.0133(5) Uani 1 2 d S
Se1 Se 0.53365(17) 0.2500 0.43899(11) 0.0189(5) Uani 1 2 d S
Se2 Se 0.91820(19) 0.2500 0.45179(12) 0.0271(5) Uani 1 2 d S
Se3 Se 0.70913(13) 0.11186(9) 0.63025(8) 0.0204(4) Uani 1 1 d .
Nd1 Nd 0.23533(9) 0.2500 0.52848(6) 0.0112(3) Uani 1 2 d S
N1 N 0.0953(11) 0.1371(7) 0.6367(7) 0.027(3) Uani 1 1 d .
H1A H 0.1176 0.1541 0.6932 0.033 Uiso 1 1 calc R
H1B H 0.0025 0.1490 0.6292 0.033 Uiso 1 1 calc R
N2 N 0.3437(11) 0.0729(7) 0.5513(6) 0.022(2) Uani 1 1 d .
H2A H 0.3365 0.0399 0.4993 0.026 Uiso 1 1 calc R
H2B H 0.4364 0.0798 0.5633 0.026 Uiso 1 1 calc R
N3 N 0.2142(13) 0.1438(8) 0.3775(6) 0.0264(3) Uani 1 1 d D
C1 C 0.1203(14) 0.0284(9) 0.6259(10) 0.034(3) Uani 1 1 d .
H1C H 0.0772 0.0052 0.5709 0.041 Uiso 1 1 calc R
H1D H 0.0787 -0.0074 0.6755 0.041 Uiso 1 1 calc R
C2 C 0.2792(15) 0.0111(9) 0.6233(9) 0.027(3) Uani 1 1 d .
H2C H 0.3204 0.0282 0.6806 0.033 Uiso 1 1 calc R
H2D H 0.2983 -0.0581 0.6117 0.033 Uiso 1 1 calc R
C3A C 0.184(2) 0.1985(14) 0.2937(10) 0.0286(3) Uani 0.62 1 d PD
C3B C 0.263(3) 0.199(3) 0.296(2) 0.0291(3) Uani 0.38 1 d PD
O1 O 0.3823(14) 0.2500 0.6777(9) 0.039(3) Uani 1 2 d S

loop_
_atom_site_aniso_label
_atom_site_aniso_U_11
_atom_site_aniso_U_22
_atom_site_aniso_U_33
_atom_site_aniso_U_23
_atom_site_aniso_U_13
_atom_site_aniso_U_12
As1 0.0085(9) 0.0108(9) 0.0206(10) 0.000 0.0001(7) 0.000
Se1 0.0105(9) 0.0265(10) 0.0198(9) 0.000 -0.0006(7) 0.000
Se2 0.0100(10) 0.0478(13) 0.0234(10) 0.000 0.0006(8) 0.000
Se3 0.0225(8) 0.0103(7) 0.0285(8) 0.0032(5) -0.0024(5) 0.0017(5)
Nd1 0.0119(5) 0.0053(5) 0.0163(6) 0.000 -0.0004(3) 0.005
N1 0.017(6) 0.017(6) 0.048(7) 0.005(5) 0.001(5) 0.006(5)
N2 0.020(6) 0.014(5) 0.031(6) 0.003(4) -0.003(5) 0.000(5)
N3 0.0382(8) 0.0202(5) 0.0181(4) -0.004(4) -0.006(5) 0.007(5)
C1 0.026(8) 0.020(7) 0.058(10) 0.001(6) 0.000(7) -0.009(6)
C2 0.042(9) 0.011(6) 0.029(8) 0.007(5) 0.004(6) 0.009(6)
C3A 0.0378(8) 0.0253(5) 0.0226(4) -0.003(4) -0.004(5) 0.009(5)
C3B 0.0325(8) 0.0268(5) 0.0281(4) -0.002(4) -0.005(5) 0.007(5)
O1 0.037(9) 0.031(7) 0.048(9) 0.000 -0.001(7) 0.000

loop_
_atom_type_symbol
_atom_type_description
_atom_type_scat_dispersion_real
_atom_type_scat_dispersion_imag
_atom_type_scat_source
C C 0.0033 0.0016 'International Tables Vol C Tables 4.2.6.8 and 6.1.1.4'
H H 0.0000 0.0000 'International Tables Vol C Tables 4.2.6.8 and 6.1.1.4'
N N 0.0061 0.0033 'International Tables Vol C Tables 4.2.6.8 and 6.1.1.4'
O O 0.0106 0.0060 'International Tables Vol C Tables 4.2.6.8 and 6.1.1.4'
As As 0.0499 2.0058 'International Tables Vol C Tables 4.2.6.8 and 6.1.1.4'
Se Se -0.0929 2.2259 'International Tables Vol C Tables 4.2.6.8 and 6.1.1.4'
Nd Nd -0.1943 3.0179 'International Tables Vol C Tables 4.2.6.8 and 6.1.1.4'

loop_
_geom_angle_atom_site_label_1
_geom_angle_atom_site_label_2
_geom_angle_atom_site_label_3
_geom_angle
_geom_angle_site_symmetry_1
_geom_angle_site_symmetry_3
Se2 As1 Se1 104.54(9) . .
Se2 As1 Se3 111.41(6) . .
Se1 As1 Se3 110.74(6) . .
Se2 As1 Se3 111.41(6) . 3
Se1 As1 Se3 110.74(6) . 3
Se3 As1 Se3 108.02(9) . 3
As1 Se1 Nd1 113.92(7) . .
As1 Se2 Nd1 124.34(8) . 1_655
N1 Nd1 N1 72.3(4) . 3
N1 Nd1 O1 75.0(3) . .
N1 Nd1 O1 75.0(3) 3 .
N1 Nd1 N2 131.0(3) . 3
N1 Nd1 N2 65.2(3) 3 3
O1 Nd1 N2 71.6(2) . 3
N1 Nd1 N2 65.2(3) . .
N1 Nd1 N2 131.0(3) 3 .
O1 Nd1 N2 71.6(2) . .
N2 Nd1 N2 131.5(5) 3 .
N1 Nd1 N3 99.8(3) . .
N1 Nd1 N3 143.5(3) 3 .
O1 Nd1 N3 138.9(3) . .
N2 Nd1 N3 128.8(3) 3 .
N2 Nd1 N3 69.5(3) . .
N1 Nd1 N3 143.5(3) . 3
N1 Nd1 N3 99.8(3) 3 3
O1 Nd1 N3 138.9(3) . 3
N2 Nd1 N3 69.5(3) 3 3
N2 Nd1 N3 128.8(3) . 3
N3 Nd1 N3 64.8(5) . 3
N1 Nd1 Se1 136.9(2) . .
N1 Nd1 Se1 136.9(2) 3 .
O1 Nd1 Se1 83.4(3) . .
N2 Nd1 Se1 72.7(2) 3 .
N2 Nd1 Se1 72.7(2) . .
N3 Nd1 Se1 73.0(3) . .
N3 Nd1 Se1 73.0(3) 3 .
N1 Nd1 Se2 75.3(2) . 1_455
N1 Nd1 Se2 75.3(2) 3 1_455
O1 Nd1 Se2 142.9(3) . 1_455
N2 Nd1 Se2 114.2(2) 3 1_455
N2 Nd1 Se2 114.2(2) . 1_455
N3 Nd1 Se2 68.3(3) . 1_455
N3 Nd1 Se2 68.3(3) 3 1_455
Se1 Nd1 Se2 133.72(5) . 1_455
C1 N1 Nd1 115.5(8) . .
C1 N1 H1A 108.4 . .
Nd1 N1 H1A 108.4 . .
C1 N1 H1B 108.4 . .
Nd1 N1 H1B 108.4 . .
H1A N1 H1B 107.5 . .
C2 N2 Nd1 116.5(7) . .
C2 N2 H2A 108.2 . .
Nd1 N2 H2A 108.2 . .
C2 N2 H2B 108.2 . .
Nd1 N2 H2B 108.2 . .
H2A N2 H2B 107.3 . .
C3A N3 C3B 29.3(8) . .
C3A N3 Nd1 117.1(10) . .
C3B N3 Nd1 113.1(15) . .
N1 C1 C2 108.0(10) . .
N1 C1 H1C 110.1 . .
C2 C1 H1C 110.1 . .
N1 C1 H1D 110.1 . .
C2 C1 H1D 110.1 . .
H1C C1 H1D 108.4 . .
N2 C2 C1 109.6(10) . .
N2 C2 H2C 109.7 . .
C1 C2 H2C 109.7 . .
N2 C2 H2D 109.7 . .
C1 C2 H2D 109.7 . .
H2C C2 H2D 108.2 . .
C3A C3A N3 120.0(9) 3 .
C3A C3A C3B 28.4(9) 3 3
N3 C3A C3B 109.2(18) . 3
C3B C3B N3 119.8(15) 3 .
C3B C3B C3A 28.4(9) 3 3
N3 C3B C3A 108(2) . 3

loop_
_geom_bond_atom_site_label_1
_geom_bond_atom_site_label_2
_geom_bond_distance
_geom_bond_site_symmetry_2
As1 Se2 2.301(2) .
As1 Se1 2.304(2) .
As1 Se3 2.3126(16) .
As1 Se3 2.3126(16) 3
Se1 Nd1 3.1225(19) .
Se2 Nd1 3.211(2) 1_655
Nd1 N1 2.590(10) .
Nd1 N1 2.590(10) 3
Nd1 O1 2.628(14) .
Nd1 N2 2.630(9) 3
Nd1 N2 2.630(9) .
Nd1 N3 2.684(10) .
Nd1 N3 2.684(10) 3
Nd1 Se2 3.211(2) 1_455
N1 C1 1.501(16) .
N1 H1A 0.9000 .
N1 H1B 0.9000 .
N2 C2 1.494(15) .
N2 H2A 0.9000 .
N2 H2B 0.9000 .
N3 C3A 1.483(12) .
N3 C3B 1.50(4) .
C1 C2 1.521(17) .
C1 H1C 0.9700 .
C1 H1D 0.9700 .
C2 H2C 0.9700 .
C2 H2D 0.9700 .
C3A C3A 1.39(4) 3
C3A C3B 1.58(3) 3
C3B C3B 1.39(8) 3
C3B C3A 1.58(3) 3

loop_
_geom_hbond_atom_site_label_D
_geom_hbond_atom_site_label_H
_geom_hbond_atom_site_label_A
_geom_hbond_distance_DH
_geom_hbond_distance_HA
_geom_hbond_distance_DA
_geom_hbond_angle_DHA
_geom_hbond_site_symmetry_A
N2 H2B Se3 0.90 2.80 3.690(11) 170.0 .
N2 H2A Se3 0.90 2.86 3.726(10) 162.8 5_656
N1 H1B Se3 0.90 2.82 3.670(10) 158.1 1_455
N1 H1A Se3 0.90 2.84 3.662(11) 153.2 8_557

loop_
_geom_torsion_atom_site_label_1
_geom_torsion_atom_site_label_2
_geom_torsion_atom_site_label_3
_geom_torsion_atom_site_label_4
_geom_torsion
_geom_torsion_site_symmetry_1
_geom_torsion_site_symmetry_4
Se2 As1 Se1 Nd1 180.0 . .
Se3 As1 Se1 Nd1 59.90(6) . .
Se3 As1 Se1 Nd1 -59.90(6) 3 .
Se1 As1 Se2 Nd1 180.0 . 1_655
Se3 As1 Se2 Nd1 -60.36(6) . 1_655
Se3 As1 Se2 Nd1 60.36(6) 3 1_655
As1 Se1 Nd1 N1 -59.7(4) . .
As1 Se1 Nd1 N1 59.7(4) . 3
As1 Se1 Nd1 O1 0.000(1) . .
As1 Se1 Nd1 N2 72.7(2) . 3
As1 Se1 Nd1 N2 -72.7(2) . .
As1 Se1 Nd1 N3 -145.9(2) . .
As1 Se1 Nd1 N3 145.9(2) . 3
As1 Se1 Nd1 Se2 180.0 . 1_455
N1 Nd1 N1 C1 -176.6(7) 3 .
O1 Nd1 N1 C1 -97.9(9) . .
N2 Nd1 N1 C1 -146.0(8) 3 .
N2 Nd1 N1 C1 -21.6(8) . .
N3 Nd1 N1 C1 40.2(9) . .
N3 Nd1 N1 C1 100.8(9) 3 .
Se1 Nd1 N1 C1 -35.3(10) . .
Se2 Nd1 N1 C1 104.5(8) 1_455 .
N1 Nd1 N2 C2 -8.9(8) . .
N1 Nd1 N2 C2 23.4(10) 3 .
O1 Nd1 N2 C2 72.6(9) . .
N2 Nd1 N2 C2 114.9(8) 3 .
N3 Nd1 N2 C2 -120.9(9) . .
N3 Nd1 N2 C2 -148.8(8) 3 .
Se1 Nd1 N2 C2 161.3(9) . .
Se2 Nd1 N2 C2 -67.9(9) 1_455 .
N1 Nd1 N3 C3A 137.4(12) . .
N1 Nd1 N3 C3A 63.8(14) 3 .
O1 Nd1 N3 C3A -144.3(12) . .
N2 Nd1 N3 C3A -36.6(14) 3 .
N2 Nd1 N3 C3A -163.9(13) . .
N3 Nd1 N3 C3A -7.7(13) 3 .
Se1 Nd1 N3 C3A -86.4(12) . .
Se2 Nd1 N3 C3A 67.7(12) 1_455 .
N1 Nd1 N3 C3B 169.5(14) . .
N1 Nd1 N3 C3B 95.9(14) 3 .
O1 Nd1 N3 C3B -112.2(14) . .
N2 Nd1 N3 C3B -4.5(15) 3 .
N2 Nd1 N3 C3B -131.8(14) . .
N3 Nd1 N3 C3B 24.4(14) 3 .
Se1 Nd1 N3 C3B -54.3(13) . .
Se2 Nd1 N3 C3B 99.8(14) 1_455 .
Nd1 N1 C1 C2 48.9(12) . .
Nd1 N2 C2 C1 37.2(12) . .
N1 C1 C2 N2 -55.1(14) . .
C3B N3 C3A C3A -82(4) . 3
Nd1 N3 C3A C3A 7.5(13) . 3
C3B N3 C3A C3B -53(4) . 3
Nd1 N3 C3A C3B 36.5(17) . 3
C3A N3 C3B C3B 81(3) . 3
Nd1 N3 C3B C3B -23.7(13) . 3
C3A N3 C3B C3A 53(3) . 3
Nd1 N3 C3B C3A -52.1(17) . 3
